data_2223895
loop_
_publ_author_name
'Li, Hong Liang'

_publ_section_title
;Bis[2-(1<i>H</i>-1,2,4-triazol-1-yl-\k<i>N</i>^2^)-1,10-phenanthroline-\k^2^<i>N</i>,<i>N</i>']cadmium(II)
 bis(perchlorate)
;
_journal_coeditor_code LH2911
_journal_issue 11
_journal_name_full 'Acta Crystallographica Section E'
_journal_page_first m1280
_journal_paper_doi 10.1107/S1600536809038768
_journal_volume 65
_journal_year 2009
_chemical_formula_iupac '[Cd (C14 H9 N5)2] (Cl O4)2'
_chemical_formula_moiety 'C28 H18 Cd N10 2+, 2(Cl O4 -)'
_chemical_formula_sum 'C28 H18 Cd Cl2 N10 O8'
_chemical_formula_weight 805.82
_chemical_name_systematic
;
Bis[2-(1<i>H</i>-1,2,4-triazol-1-yl-\k<i>N</i>^1^)-1,10-phenanthroline-
\k^2^<i>N</i>,<i>N</i>']cadmium(II) bis(perchlorate)
;
_space_group_IT_number 15
_symmetry_cell_setting monoclinic
_symmetry_space_group_name_Hall '-C 2yc'
_symmetry_space_group_name_H-M 'C 1 2/c 1'
_atom_sites_solution_hydrogens geom
_atom_sites_solution_primary direct
_atom_sites_solution_secondary difmap
_audit_creation_method SHELXL-97
_cell_angle_alpha 90.00
_cell_angle_beta 118.482(2)
_cell_angle_gamma 90.00
_cell_formula_units_Z 8
_cell_length_a 16.894(3)
_cell_length_b 26.153(5)
_cell_length_c 15.574(3)
_cell_measurement_reflns_used 6564
_cell_measurement_temperature 298(2)
_cell_measurement_theta_max 27.6515
_cell_measurement_theta_min 2.5785
_cell_volume 6048(2)
_computing_cell_refinement 'SAINT (Bruker, 1997)'
_computing_data_collection 'SMART (Bruker, 1997)'
_computing_data_reduction 'SAINT (Bruker, 1997)'
_computing_molecular_graphics 'SHELXTL (Sheldrick, 2008)'
_computing_publication_material 'SHELXTL (Sheldrick, 2008)'
_computing_structure_refinement 'SHELXTL (Sheldrick, 2008)'
_computing_structure_solution 'SHELXTL (Sheldrick, 2008)'
_diffrn_ambient_temperature 298(2)
_diffrn_measured_fraction_theta_full 0.990
_diffrn_measured_fraction_theta_max 0.990
_diffrn_measurement_device_type 'Bruker SMART APEX CCD'
_diffrn_measurement_method '\f and \w'
_diffrn_radiation_monochromator graphite
_diffrn_radiation_source 'fine-focus sealed tube'
_diffrn_radiation_type MoK\a
_diffrn_radiation_wavelength 0.71073
_diffrn_reflns_av_R_equivalents 0.0420
_diffrn_reflns_av_sigmaI/netI 0.0477
_diffrn_reflns_limit_h_max 21
_diffrn_reflns_limit_h_min -21
_diffrn_reflns_limit_k_max 33
_diffrn_reflns_limit_k_min -28
_diffrn_reflns_limit_l_max 19
_diffrn_reflns_limit_l_min -19
_diffrn_reflns_number 17197
_diffrn_reflns_theta_full 27.00
_diffrn_reflns_theta_max 27.00
_diffrn_reflns_theta_min 1.58
_exptl_absorpt_coefficient_mu 0.969
_exptl_absorpt_correction_T_max 0.7664
_exptl_absorpt_correction_T_min 0.7038
_exptl_absorpt_correction_type multi-scan
_exptl_absorpt_process_details '(SADABS; Sheldrick, 1996)'
_exptl_crystal_colour yellow
_exptl_crystal_density_diffrn 1.770
_exptl_crystal_density_method 'not measured'
_exptl_crystal_description block
_exptl_crystal_F_000 3216
_exptl_crystal_size_max 0.39
_exptl_crystal_size_mid 0.34
_exptl_crystal_size_min 0.29
_refine_diff_density_max 1.444
_refine_diff_density_min -0.472
_refine_ls_extinction_method none
_refine_ls_goodness_of_fit_ref 1.081
_refine_ls_hydrogen_treatment constr
_refine_ls_matrix_type full
_refine_ls_number_parameters 442
_refine_ls_number_reflns 6543
_refine_ls_number_restraints 0
_refine_ls_restrained_S_all 1.081
_refine_ls_R_factor_all 0.0825
_refine_ls_R_factor_gt 0.0536
_refine_ls_shift/su_max 0.008
_refine_ls_shift/su_mean 0.001
_refine_ls_structure_factor_coef Fsqd
_refine_ls_weighting_details 'calc w=1/[\s^2^(Fo^2^)+(0.0899P)^2^+4.5706P] where P=(Fo^2^+2Fc^2^)/3'
_refine_ls_weighting_scheme calc
_refine_ls_wR_factor_gt 0.1501
_refine_ls_wR_factor_ref 0.1624
_reflns_number_gt 4596
_reflns_number_total 6543
_reflns_threshold_expression I>2\s(I)
_cod_data_source_file lh2911.cif
_cod_data_source_block I
_cod_depositor_comments
;
The following automatic conversions were performed:
'_symmetry_cell_setting' value 'Monoclinic' changed to 'monoclinic'
according to '/home/saulius/struct/CIF-dictionaries/cif_core.dic'
dictionary named 'cif_core.dic' version 2.4.1 from 2010-06-29.

Automatic conversion script
Id: cif_fix_enum 1527 2010-12-29 10:47:43Z saulius 

The following automatic conversions were performed:

'_symmetry_cell_setting' value 'Monoclinic' changed to 'monoclinic'
according to /home/saulius/struct/CIF-dictionaries/cif_core.dic
dictionary named 'cif_core.dic' version 2.4.1 from 2010-06-29.

Automatic conversion script
Id: cif_fix_values 1715 2011-07-08 13:25:40Z adriana 
;
_cod_original_sg_symbol_H-M 'C 2/c'
_cod_database_code 2223895
_cod_database_fobs_code 2223895

loop_
_symmetry_equiv_pos_as_xyz
'x, y, z'
'-x, y, -z+1/2'
'x+1/2, y+1/2, z'
'-x+1/2, y+1/2, -z+1/2'
'-x, -y, -z'
'x, -y, z-1/2'
'-x+1/2, -y+1/2, -z'
'x+1/2, -y+1/2, z-1/2'

loop_
_atom_site_type_symbol
_atom_site_label
_atom_site_fract_x
_atom_site_fract_y
_atom_site_fract_z
_atom_site_U_iso_or_equiv
_atom_site_adp_type
_atom_site_calc_flag
_atom_site_refinement_flags
_atom_site_occupancy
_atom_site_disorder_assembly
_atom_site_disorder_group
C C1 0.5127(3) 0.1182(2) 0.4227(5) 0.0694(16) Uani d . 1 . .
H H1 0.5150 0.1532 0.4338 0.083 Uiso calc R 1 . .
C C2 0.5935(4) 0.0909(3) 0.4576(5) 0.0799(19) Uani d . 1 . .
H H2 0.6483 0.1079 0.4915 0.096 Uiso calc R 1 . .
C C3 0.5919(3) 0.0404(2) 0.4420(5) 0.0727(17) Uani d . 1 . .
H H3 0.6456 0.0224 0.4642 0.087 Uiso calc R 1 . .
C C4 0.5090(3) 0.0145(2) 0.3922(4) 0.0592(13) Uani d . 1 . .
C C5 0.4305(3) 0.04410(17) 0.3603(4) 0.0475(11) Uani d . 1 . .
C C6 0.5000(4) -0.0394(2) 0.3739(5) 0.0759(18) Uani d . 1 . .
H H6 0.5516 -0.0588 0.3913 0.091 Uiso calc R 1 . .
C C7 0.4194(4) -0.0627(2) 0.3325(5) 0.0731(17) Uani d . 1 . .
H H7 0.4163 -0.0980 0.3247 0.088 Uiso calc R 1 . .
C C8 0.3382(3) -0.03361(17) 0.3001(4) 0.0486(11) Uani d . 1 . .
C C9 0.3439(3) 0.01938(17) 0.3114(3) 0.0427(10) Uani d . 1 . .
C C10 0.2515(4) -0.05463(18) 0.2560(4) 0.0586(13) Uani d . 1 . .
H H10 0.2449 -0.0899 0.2496 0.070 Uiso calc R 1 . .
C C11 0.1767(3) -0.02478(17) 0.2222(4) 0.0516(12) Uani d . 1 . .
H H11 0.1190 -0.0387 0.1916 0.062 Uiso calc R 1 . .
C C12 0.1911(3) 0.02789(15) 0.2361(3) 0.0391(9) Uani d . 1 . .
C C13 0.0294(3) 0.05598(18) 0.1521(4) 0.0597(14) Uani d . 1 . .
H H13 0.0013 0.0243 0.1328 0.072 Uiso calc R 1 . .
C C14 0.0545(4) 0.1336(2) 0.1739(5) 0.082(2) Uani d . 1 . .
H H14 0.0445 0.1686 0.1719 0.099 Uiso calc R 1 . .
C C15 0.3177(4) 0.1891(2) 0.1320(4) 0.0642(14) Uani d . 1 . .
H H15 0.2954 0.1584 0.0992 0.077 Uiso calc R 1 . .
C C16 0.3438(4) 0.2265(3) 0.0876(5) 0.0733(16) Uani d . 1 . .
H H16 0.3413 0.2202 0.0276 0.088 Uiso calc R 1 . .
C C17 0.3730(4) 0.2721(2) 0.1323(5) 0.0706(16) Uani d . 1 . .
H H17 0.3902 0.2974 0.1026 0.085 Uiso calc R 1 . .
C C18 0.3535(3) 0.24079(16) 0.2655(4) 0.0453(11) Uani d . 1 . .
C C19 0.3776(3) 0.28132(19) 0.2236(4) 0.0580(14) Uani d . 1 . .
C C20 0.4052(3) 0.3288(2) 0.2756(5) 0.0639(15) Uani d . 1 . .
H H20 0.4212 0.3558 0.2480 0.077 Uiso calc R 1 . .
C C21 0.4088(3) 0.33548(18) 0.3603(5) 0.0650(16) Uani d . 1 . .
H H21 0.4277 0.3669 0.3916 0.078 Uiso calc R 1 . .
C C22 0.3583(3) 0.24799(16) 0.3577(4) 0.0453(11) Uani d . 1 . .
C C23 0.3839(3) 0.29504(16) 0.4074(4) 0.0508(12) Uani d . 1 . .
C C24 0.3833(3) 0.29919(18) 0.4969(4) 0.0565(14) Uani d . 1 . .
H H24 0.3966 0.3304 0.5293 0.068 Uiso calc R 1 . .
C C25 0.3637(3) 0.25823(19) 0.5368(4) 0.0537(12) Uani d . 1 . .
H H25 0.3648 0.2604 0.5969 0.064 Uiso calc R 1 . .
C C26 0.3419(3) 0.21271(17) 0.4836(3) 0.0449(11) Uani d . 1 . .
C C27 0.3297(4) 0.1559(2) 0.6069(4) 0.0661(14) Uani d . 1 . .
H H27 0.3577 0.1766 0.6619 0.079 Uiso calc R 1 . .
C C28 0.2613(3) 0.0968(2) 0.5116(4) 0.0598(13) Uani d . 1 . .
H H28 0.2302 0.0663 0.4879 0.072 Uiso calc R 1 . .
Cd Cd1 0.28772(2) 0.135509(12) 0.30429(3) 0.04704(15) Uani d . 1 . .
Cl Cl1 0.13943(10) 0.06057(5) 0.95941(12) 0.0702(4) Uani d . 1 . .
Cl Cl2 0.10794(8) 0.28026(5) 0.15282(10) 0.0570(3) Uani d . 1 . .
N N1 0.2704(2) 0.04897(13) 0.2791(3) 0.0386(8) Uani d . 1 . .
N N2 0.4328(3) 0.09551(14) 0.3743(3) 0.0531(10) Uani d . 1 . .
N N3 0.1183(2) 0.06236(13) 0.2033(3) 0.0453(9) Uani d . 1 . .
N N4 0.1360(3) 0.11365(14) 0.2175(3) 0.0534(10) Uani d . 1 . .
N N5 -0.0133(3) 0.09957(18) 0.1326(5) 0.0868(18) Uani d . 1 . .
N N6 0.2755(3) 0.12904(14) 0.4555(3) 0.0503(9) Uani d . 1 . .
N N7 0.2948(4) 0.1110(2) 0.6053(4) 0.0757(14) Uani d . 1 . .
N N8 0.3199(2) 0.16812(15) 0.5189(3) 0.0462(9) Uani d . 1 . .
N N9 0.3383(2) 0.20762(13) 0.3991(3) 0.0412(8) Uani d . 1 . .
N N10 0.3231(3) 0.19511(15) 0.2187(3) 0.0501(9) Uani d . 1 . .
O O1 0.1678(5) 0.0166(2) 0.9378(7) 0.176(3) Uani d . 1 . .
O O2 0.2009(8) 0.0683(6) 1.0566(7) 0.278(7) Uani d . 1 . .
O O3 0.1713(6) 0.1011(3) 0.9279(7) 0.178(3) Uani d . 1 . .
O O4 0.0568(4) 0.0603(3) 0.9342(11) 0.310(9) Uani d . 1 . .
O O5 0.0794(4) 0.2506(2) 0.0682(4) 0.1056(17) Uani d . 1 . .
O O6 0.0358(3) 0.30873(18) 0.1493(4) 0.1030(17) Uani d . 1 . .
O O7 0.1776(3) 0.31420(17) 0.1655(4) 0.1020(18) Uani d . 1 . .
O O8 0.1407(4) 0.24674(18) 0.2350(3) 0.0993(15) Uani d . 1 . .

loop_
_atom_site_aniso_label
_atom_site_aniso_U_11
_atom_site_aniso_U_22
_atom_site_aniso_U_33
_atom_site_aniso_U_12
_atom_site_aniso_U_13
_atom_site_aniso_U_23
C1 0.042(3) 0.059(3) 0.094(4) -0.008(2) 0.021(3) 0.006(3)
C2 0.038(3) 0.087(5) 0.097(5) -0.011(3) 0.018(3) 0.015(4)
C3 0.038(3) 0.078(4) 0.096(5) 0.008(3) 0.028(3) 0.010(3)
C4 0.046(3) 0.062(3) 0.073(4) 0.014(2) 0.031(3) 0.008(3)
C5 0.040(2) 0.047(3) 0.055(3) 0.0001(19) 0.021(2) -0.001(2)
C6 0.051(3) 0.063(4) 0.107(5) 0.020(3) 0.032(3) -0.006(3)
C7 0.062(3) 0.048(3) 0.092(4) 0.015(3) 0.023(3) -0.009(3)
C8 0.054(3) 0.039(2) 0.052(3) 0.004(2) 0.026(2) -0.005(2)
C9 0.041(2) 0.043(2) 0.047(2) 0.0028(18) 0.023(2) -0.0007(19)
C10 0.063(3) 0.033(2) 0.074(4) -0.003(2) 0.028(3) -0.011(2)
C11 0.045(2) 0.037(2) 0.068(3) -0.0058(19) 0.023(2) -0.009(2)
C12 0.039(2) 0.037(2) 0.039(2) -0.0017(17) 0.0164(19) -0.0045(17)
C13 0.037(2) 0.039(2) 0.082(4) -0.0066(19) 0.011(2) -0.001(2)
C14 0.043(3) 0.043(3) 0.115(5) 0.005(2) 0.001(3) 0.000(3)
C15 0.064(3) 0.064(3) 0.071(4) -0.002(3) 0.038(3) -0.001(3)
C16 0.069(4) 0.094(5) 0.068(4) 0.007(3) 0.041(3) 0.012(3)
C17 0.056(3) 0.081(4) 0.081(4) 0.005(3) 0.037(3) 0.031(3)
C18 0.0301(19) 0.038(2) 0.061(3) 0.0026(17) 0.017(2) 0.005(2)
C19 0.037(2) 0.050(3) 0.084(4) 0.006(2) 0.026(3) 0.021(3)
C20 0.042(3) 0.047(3) 0.094(4) 0.000(2) 0.026(3) 0.020(3)
C21 0.046(3) 0.033(2) 0.094(4) -0.006(2) 0.015(3) 0.002(3)
C22 0.0260(19) 0.035(2) 0.063(3) 0.0003(16) 0.012(2) 0.002(2)
C23 0.029(2) 0.034(2) 0.072(3) 0.0014(17) 0.009(2) 0.002(2)
C24 0.039(2) 0.043(3) 0.065(3) 0.0014(19) 0.007(2) -0.020(2)
C25 0.035(2) 0.054(3) 0.056(3) 0.004(2) 0.009(2) -0.013(2)
C26 0.0277(19) 0.047(2) 0.052(3) 0.0050(17) 0.0134(19) -0.005(2)
C27 0.072(4) 0.067(3) 0.053(3) 0.002(3) 0.024(3) -0.001(3)
C28 0.053(3) 0.053(3) 0.074(4) 0.006(2) 0.030(3) 0.007(3)
Cd1 0.0425(2) 0.0334(2) 0.0606(3) -0.00736(12) 0.02088(17) -0.00628(14)
Cl1 0.0631(8) 0.0591(8) 0.0876(11) -0.0039(6) 0.0353(8) 0.0056(7)
Cl2 0.0429(6) 0.0549(7) 0.0676(8) -0.0099(5) 0.0218(6) -0.0054(6)
N1 0.0362(17) 0.0336(17) 0.0435(19) 0.0004(14) 0.0170(16) -0.0021(15)
N2 0.040(2) 0.045(2) 0.070(3) -0.0043(16) 0.023(2) 0.0012(19)
N3 0.0385(18) 0.0323(18) 0.055(2) -0.0049(14) 0.0139(17) -0.0016(16)
N4 0.042(2) 0.0306(18) 0.073(3) -0.0002(16) 0.015(2) -0.0007(18)
N5 0.037(2) 0.054(3) 0.124(4) -0.001(2) 0.002(3) 0.001(3)
N6 0.045(2) 0.046(2) 0.056(2) -0.0054(16) 0.0210(19) -0.0009(18)
N7 0.092(4) 0.078(3) 0.069(3) 0.004(3) 0.048(3) 0.011(3)
N8 0.0382(19) 0.052(2) 0.046(2) 0.0004(16) 0.0179(17) -0.0018(18)
N9 0.0326(17) 0.0335(18) 0.053(2) 0.0004(14) 0.0171(16) -0.0003(16)
N10 0.047(2) 0.049(2) 0.056(2) 0.0022(17) 0.0256(19) 0.0061(18)
O1 0.150(6) 0.085(4) 0.294(10) 0.035(4) 0.106(6) 0.011(5)
O2 0.228(11) 0.47(2) 0.156(8) -0.129(12) 0.111(8) -0.059(10)
O3 0.188(7) 0.104(5) 0.223(8) -0.025(5) 0.083(6) 0.050(5)
O4 0.064(4) 0.128(6) 0.64(2) -0.014(4) 0.089(8) -0.112(9)
O5 0.125(4) 0.123(4) 0.086(3) -0.046(3) 0.065(3) -0.039(3)
O6 0.053(2) 0.088(3) 0.156(5) -0.001(2) 0.040(3) -0.016(3)
O7 0.052(2) 0.072(3) 0.172(5) -0.018(2) 0.045(3) -0.001(3)
O8 0.126(4) 0.080(3) 0.085(3) -0.011(3) 0.045(3) 0.005(2)

loop_
_atom_type_symbol
_atom_type_description
_atom_type_scat_dispersion_real
_atom_type_scat_dispersion_imag
_atom_type_scat_source
C C 0.0033 0.0016 'International Tables Vol C Tables 4.2.6.8 and 6.1.1.4'
H H 0.0000 0.0000 'International Tables Vol C Tables 4.2.6.8 and 6.1.1.4'
N N 0.0061 0.0033 'International Tables Vol C Tables 4.2.6.8 and 6.1.1.4'
O O 0.0106 0.0060 'International Tables Vol C Tables 4.2.6.8 and 6.1.1.4'
Cl Cl 0.1484 0.1585 'International Tables Vol C Tables 4.2.6.8 and 6.1.1.4'
Cd Cd -0.8075 1.2024 'International Tables Vol C Tables 4.2.6.8 and 6.1.1.4'

loop_
_geom_angle_atom_site_label_1
_geom_angle_atom_site_label_2
_geom_angle_atom_site_label_3
_geom_angle_site_symmetry_1
_geom_angle_site_symmetry_3
_geom_angle
_geom_angle_publ_flag
N2 C1 C2 . . 122.1(5) ?
N2 C1 H1 . . 119.0 ?
C2 C1 H1 . . 119.0 ?
C3 C2 C1 . . 120.0(5) ?
C3 C2 H2 . . 120.0 ?
C1 C2 H2 . . 120.0 ?
C2 C3 C4 . . 120.1(5) ?
C2 C3 H3 . . 119.9 ?
C4 C3 H3 . . 119.9 ?
C5 C4 C3 . . 116.9(5) ?
C5 C4 C6 . . 118.7(5) ?
C3 C4 C6 . . 124.4(5) ?
N2 C5 C4 . . 122.5(4) ?
N2 C5 C9 . . 118.3(4) ?
C4 C5 C9 . . 119.2(4) ?
C7 C6 C4 . . 122.0(5) ?
C7 C6 H6 . . 119.0 ?
C4 C6 H6 . . 119.0 ?
C6 C7 C8 . . 120.6(5) ?
C6 C7 H7 . . 119.7 ?
C8 C7 H7 . . 119.7 ?
C9 C8 C10 . . 116.4(4) ?
C9 C8 C7 . . 119.1(4) ?
C10 C8 C7 . . 124.5(4) ?
N1 C9 C8 . . 122.0(4) ?
N1 C9 C5 . . 117.7(4) ?
C8 C9 C5 . . 120.3(4) ?
C11 C10 C8 . . 121.7(4) ?
C11 C10 H10 . . 119.1 ?
C8 C10 H10 . . 119.1 ?
C10 C11 C12 . . 116.4(4) ?
C10 C11 H11 . . 121.8 ?
C12 C11 H11 . . 121.8 ?
N1 C12 C11 . . 124.0(4) ?
N1 C12 N3 . . 115.0(3) ?
C11 C12 N3 . . 121.1(4) ?
N5 C13 N3 . . 111.7(4) ?
N5 C13 H13 . . 124.1 ?
N3 C13 H13 . . 124.1 ?
N4 C14 N5 . . 115.3(5) ?
N4 C14 H14 . . 122.4 ?
N5 C14 H14 . . 122.4 ?
N10 C15 C16 . . 123.0(6) ?
N10 C15 H15 . . 118.5 ?
C16 C15 H15 . . 118.5 ?
C17 C16 C15 . . 119.4(6) ?
C17 C16 H16 . . 120.3 ?
C15 C16 H16 . . 120.3 ?
C16 C17 C19 . . 120.2(5) ?
C16 C17 H17 . . 119.9 ?
C19 C17 H17 . . 119.9 ?
N10 C18 C19 . . 122.1(5) ?
N10 C18 C22 . . 118.9(4) ?
C19 C18 C22 . . 118.9(4) ?
C18 C19 C17 . . 116.8(5) ?
C18 C19 C20 . . 118.7(5) ?
C17 C19 C20 . . 124.5(5) ?
C21 C20 C19 . . 122.2(5) ?
C21 C20 H20 . . 118.9 ?
C19 C20 H20 . . 118.9 ?
C20 C21 C23 . . 121.8(5) ?
C20 C21 H21 . . 119.1 ?
C23 C21 H21 . . 119.1 ?
N9 C22 C23 . . 119.9(5) ?
N9 C22 C18 . . 118.2(4) ?
C23 C22 C18 . . 121.9(4) ?
C24 C23 C22 . . 117.9(4) ?
C24 C23 C21 . . 125.7(5) ?
C22 C23 C21 . . 116.4(5) ?
C25 C24 C23 . . 120.9(4) ?
C25 C24 H24 . . 119.6 ?
C23 C24 H24 . . 119.6 ?
C24 C25 C26 . . 117.1(5) ?
C24 C25 H25 . . 121.5 ?
C26 C25 H25 . . 121.5 ?
N9 C26 C25 . . 124.2(5) ?
N9 C26 N8 . . 114.7(4) ?
C25 C26 N8 . . 121.1(5) ?
N7 C27 N8 . . 111.1(5) ?
N7 C27 H27 . . 124.5 ?
N8 C27 H27 . . 124.5 ?
N6 C28 N7 . . 115.5(5) ?
N6 C28 H28 . . 122.3 ?
N7 C28 H28 . . 122.3 ?
N1 Cd1 N9 . . 154.12(13) ?
N1 Cd1 N10 . . 127.99(14) ?
N9 Cd1 N10 . . 72.38(14) ?
N1 Cd1 N4 . . 69.07(12) ?
N9 Cd1 N4 . . 122.99(13) ?
N10 Cd1 N4 . . 110.32(14) ?
N1 Cd1 N2 . . 70.49(12) ?
N9 Cd1 N2 . . 94.59(13) ?
N10 Cd1 N2 . . 93.84(14) ?
N4 Cd1 N2 . . 139.56(13) ?
N1 Cd1 N6 . . 91.92(12) ?
N9 Cd1 N6 . . 67.45(13) ?
N10 Cd1 N6 . . 139.53(14) ?
N4 Cd1 N6 . . 88.13(15) ?
N2 Cd1 N6 . . 93.95(14) ?
O4 Cl1 O1 . . 113.0(5) ?
O4 Cl1 O3 . . 117.2(7) ?
O1 Cl1 O3 . . 108.7(6) ?
O4 Cl1 O2 . . 119.1(9) ?
O1 Cl1 O2 . . 103.1(8) ?
O3 Cl1 O2 . . 93.4(6) ?
O5 Cl2 O6 . . 110.7(4) ?
O5 Cl2 O7 . . 111.7(3) ?
O6 Cl2 O7 . . 108.8(3) ?
O5 Cl2 O8 . . 108.4(3) ?
O6 Cl2 O8 . . 108.5(4) ?
O7 Cl2 O8 . . 108.7(3) ?
C12 N1 C9 . . 119.4(4) ?
C12 N1 Cd1 . . 121.5(3) ?
C9 N1 Cd1 . . 119.1(3) ?
C1 N2 C5 . . 118.4(4) ?
C1 N2 Cd1 . . 127.2(4) ?
C5 N2 Cd1 . . 114.4(3) ?
C13 N3 N4 . . 108.4(3) ?
C13 N3 C12 . . 132.6(4) ?
N4 N3 C12 . . 118.8(3) ?
C14 N4 N3 . . 102.1(4) ?
C14 N4 Cd1 . . 142.4(3) ?
N3 N4 Cd1 . . 115.4(3) ?
C13 N5 C14 . . 102.4(4) ?
C28 N6 N8 . . 102.1(4) ?
C28 N6 Cd1 . . 143.4(4) ?
N8 N6 Cd1 . . 111.8(3) ?
C27 N7 C28 . . 102.8(5) ?
C27 N8 N6 . . 108.6(4) ?
C27 N8 C26 . . 131.9(4) ?
N6 N8 C26 . . 119.4(4) ?
C26 N9 C22 . . 120.0(4) ?
C26 N9 Cd1 . . 124.1(3) ?
C22 N9 Cd1 . . 115.6(3) ?
C15 N10 C18 . . 118.4(4) ?
C15 N10 Cd1 . . 126.9(4) ?
C18 N10 Cd1 . . 114.7(3) ?

loop_
_geom_bond_atom_site_label_1
_geom_bond_atom_site_label_2
_geom_bond_site_symmetry_2
_geom_bond_distance
_geom_bond_publ_flag
C1 N2 . 1.331(6) ?
C1 C2 . 1.399(8) ?
C1 H1 . 0.9300 ?
C2 C3 . 1.343(8) ?
C2 H2 . 0.9300 ?
C3 C4 . 1.409(7) ?
C3 H3 . 0.9300 ?
C4 C5 . 1.406(6) ?
C4 C6 . 1.430(8) ?
C5 N2 . 1.359(6) ?
C5 C9 . 1.440(6) ?
C6 C7 . 1.343(8) ?
C6 H6 . 0.9300 ?
C7 C8 . 1.435(7) ?
C7 H7 . 0.9300 ?
C8 C9 . 1.395(6) ?
C8 C10 . 1.400(7) ?
C9 N1 . 1.340(5) ?
C10 C11 . 1.359(7) ?
C10 H10 . 0.9300 ?
C11 C12 . 1.398(6) ?
C11 H11 . 0.9300 ?
C12 N1 . 1.300(5) ?
C12 N3 . 1.410(5) ?
C13 N5 . 1.305(6) ?
C13 N3 . 1.333(6) ?
C13 H13 . 0.9300 ?
C14 N4 . 1.318(7) ?
C14 N5 . 1.347(7) ?
C14 H14 . 0.9300 ?
C15 N10 . 1.319(7) ?
C15 C16 . 1.385(8) ?
C15 H15 . 0.9300 ?
C16 C17 . 1.350(8) ?
C16 H16 . 0.9300 ?
C17 C19 . 1.408(9) ?
C17 H17 . 0.9300 ?
C18 N10 . 1.366(6) ?
C18 C19 . 1.403(6) ?
C18 C22 . 1.412(7) ?
C19 C20 . 1.434(8) ?
C20 C21 . 1.304(9) ?
C20 H20 . 0.9300 ?
C21 C23 . 1.458(7) ?
C21 H21 . 0.9300 ?
C22 N9 . 1.362(6) ?
C22 C23 . 1.407(6) ?
C23 C24 . 1.403(8) ?
C24 C25 . 1.356(7) ?
C24 H24 . 0.9300 ?
C25 C26 . 1.396(6) ?
C25 H25 . 0.9300 ?
C26 N9 . 1.294(6) ?
C26 N8 . 1.413(6) ?
C27 N7 . 1.310(8) ?
C27 N8 . 1.338(7) ?
C27 H27 . 0.9300 ?
C28 N6 . 1.316(6) ?
C28 N7 . 1.341(7) ?
C28 H28 . 0.9300 ?
Cd1 N1 . 2.292(3) ?
Cd1 N9 . 2.295(3) ?
Cd1 N10 . 2.307(4) ?
Cd1 N4 . 2.327(4) ?
Cd1 N2 . 2.396(4) ?
Cd1 N6 . 2.465(4) ?
Cl1 O4 . 1.257(7) ?
Cl1 O1 . 1.349(7) ?
Cl1 O3 . 1.380(7) ?
Cl1 O2 . 1.382(10) ?
Cl2 O5 . 1.402(5) ?
Cl2 O6 . 1.407(5) ?
Cl2 O7 . 1.410(4) ?
Cl2 O8 . 1.428(5) ?
N3 N4 . 1.369(5) ?
N6 N8 . 1.370(5) ?

loop_
_geom_torsion_atom_site_label_1
_geom_torsion_atom_site_label_2
_geom_torsion_atom_site_label_3
_geom_torsion_atom_site_label_4
_geom_torsion_site_symmetry_1
_geom_torsion_site_symmetry_2
_geom_torsion_site_symmetry_3
_geom_torsion_site_symmetry_4
_geom_torsion
_geom_torsion_publ_flag
N2 C1 C2 C3 . . . . 0.3(11) ?
C1 C2 C3 C4 . . . . -1.2(11) ?
C2 C3 C4 C5 . . . . 0.3(9) ?
C2 C3 C4 C6 . . . . -178.5(7) ?
C3 C4 C5 N2 . . . . 1.4(8) ?
C6 C4 C5 N2 . . . . -179.7(6) ?
C3 C4 C5 C9 . . . . -178.3(5) ?
C6 C4 C5 C9 . . . . 0.6(8) ?
C5 C4 C6 C7 . . . . -3.9(10) ?
C3 C4 C6 C7 . . . . 174.9(7) ?
C4 C6 C7 C8 . . . . 3.3(11) ?
C6 C7 C8 C9 . . . . 0.6(9) ?
C6 C7 C8 C10 . . . . 179.8(6) ?
C10 C8 C9 N1 . . . . -2.0(7) ?
C7 C8 C9 N1 . . . . 177.2(5) ?
C10 C8 C9 C5 . . . . 176.9(5) ?
C7 C8 C9 C5 . . . . -3.8(8) ?
N2 C5 C9 N1 . . . . 2.4(7) ?
C4 C5 C9 N1 . . . . -177.8(4) ?
N2 C5 C9 C8 . . . . -176.5(5) ?
C4 C5 C9 C8 . . . . 3.2(7) ?
C9 C8 C10 C11 . . . . 2.7(8) ?
C7 C8 C10 C11 . . . . -176.5(6) ?
C8 C10 C11 C12 . . . . -1.5(8) ?
C10 C11 C12 N1 . . . . -0.5(8) ?
C10 C11 C12 N3 . . . . 179.5(5) ?
N10 C15 C16 C17 . . . . -2.7(9) ?
C15 C16 C17 C19 . . . . 0.6(9) ?
N10 C18 C19 C17 . . . . -2.9(7) ?
C22 C18 C19 C17 . . . . 179.1(4) ?
N10 C18 C19 C20 . . . . 177.4(4) ?
C22 C18 C19 C20 . . . . -0.7(6) ?
C16 C17 C19 C18 . . . . 2.0(7) ?
C16 C17 C19 C20 . . . . -178.2(5) ?
C18 C19 C20 C21 . . . . 0.1(7) ?
C17 C19 C20 C21 . . . . -179.7(5) ?
C19 C20 C21 C23 . . . . -0.6(8) ?
N10 C18 C22 N9 . . . . 4.5(6) ?
C19 C18 C22 N9 . . . . -177.3(4) ?
N10 C18 C22 C23 . . . . -176.2(4) ?
C19 C18 C22 C23 . . . . 1.9(6) ?
N9 C22 C23 C24 . . . . -3.2(6) ?
C18 C22 C23 C24 . . . . 177.5(4) ?
N9 C22 C23 C21 . . . . 176.9(4) ?
C18 C22 C23 C21 . . . . -2.3(6) ?
C20 C21 C23 C24 . . . . -178.2(5) ?
C20 C21 C23 C22 . . . . 1.7(7) ?
C22 C23 C24 C25 . . . . 3.8(6) ?
C21 C23 C24 C25 . . . . -176.4(4) ?
C23 C24 C25 C26 . . . . -1.8(6) ?
C24 C25 C26 N9 . . . . -0.8(6) ?
C24 C25 C26 N8 . . . . -179.6(4) ?
C11 C12 N1 C9 . . . . 1.2(7) ?
N3 C12 N1 C9 . . . . -178.9(4) ?
C11 C12 N1 Cd1 . . . . -177.4(4) ?
N3 C12 N1 Cd1 . . . . 2.5(5) ?
C8 C9 N1 C12 . . . . 0.2(7) ?
C5 C9 N1 C12 . . . . -178.8(4) ?
C8 C9 N1 Cd1 . . . . 178.8(4) ?
C5 C9 N1 Cd1 . . . . -0.2(5) ?
N9 Cd1 N1 C12 . . . . 119.9(4) ?
N10 Cd1 N1 C12 . . . . -103.2(3) ?
N4 Cd1 N1 C12 . . . . -3.3(3) ?
N2 Cd1 N1 C12 . . . . 177.5(4) ?
N6 Cd1 N1 C12 . . . . 84.0(3) ?
N9 Cd1 N1 C9 . . . . -58.7(5) ?
N10 Cd1 N1 C9 . . . . 78.2(4) ?
N4 Cd1 N1 C9 . . . . 178.1(4) ?
N2 Cd1 N1 C9 . . . . -1.1(3) ?
N6 Cd1 N1 C9 . . . . -94.6(3) ?
C2 C1 N2 C5 . . . . 1.3(9) ?
C2 C1 N2 Cd1 . . . . -177.7(5) ?
C4 C5 N2 C1 . . . . -2.2(8) ?
C9 C5 N2 C1 . . . . 177.5(5) ?
C4 C5 N2 Cd1 . . . . 177.0(4) ?
C9 C5 N2 Cd1 . . . . -3.3(6) ?
N1 Cd1 N2 C1 . . . . -178.6(5) ?
N9 Cd1 N2 C1 . . . . -20.3(5) ?
N10 Cd1 N2 C1 . . . . 52.3(5) ?
N4 Cd1 N2 C1 . . . . -179.7(5) ?
N6 Cd1 N2 C1 . . . . -87.9(5) ?
N1 Cd1 N2 C5 . . . . 2.3(3) ?
N9 Cd1 N2 C5 . . . . 160.6(4) ?
N10 Cd1 N2 C5 . . . . -126.8(4) ?
N4 Cd1 N2 C5 . . . . 1.2(5) ?
N6 Cd1 N2 C5 . . . . 92.9(4) ?
N5 C13 N3 N4 . . . . -0.9(7) ?
N5 C13 N3 C12 . . . . -175.9(5) ?
N1 C12 N3 C13 . . . . 175.5(5) ?
C11 C12 N3 C13 . . . . -4.6(8) ?
N1 C12 N3 N4 . . . . 0.9(6) ?
C11 C12 N3 N4 . . . . -179.2(5) ?
N5 C14 N4 N3 . . . . -0.6(8) ?
N5 C14 N4 Cd1 . . . . 179.9(5) ?
C13 N3 N4 C14 . . . . 0.8(6) ?
C12 N3 N4 C14 . . . . 176.6(5) ?
C13 N3 N4 Cd1 . . . . -179.4(4) ?
C12 N3 N4 Cd1 . . . . -3.6(5) ?
N1 Cd1 N4 C14 . . . . -177.1(8) ?
N9 Cd1 N4 C14 . . . . 28.8(8) ?
N10 Cd1 N4 C14 . . . . -52.9(8) ?
N2 Cd1 N4 C14 . . . . -175.9(7) ?
N6 Cd1 N4 C14 . . . . 90.2(8) ?
N1 Cd1 N4 N3 . . . . 3.4(3) ?
N9 Cd1 N4 N3 . . . . -150.8(3) ?
N10 Cd1 N4 N3 . . . . 127.5(3) ?
N2 Cd1 N4 N3 . . . . 4.5(5) ?
N6 Cd1 N4 N3 . . . . -89.4(3) ?
N3 C13 N5 C14 . . . . 0.5(8) ?
N4 C14 N5 C13 . . . . 0.1(10) ?
N7 C28 N6 N8 . . . . -1.9(6) ?
N7 C28 N6 Cd1 . . . . 155.8(4) ?
N1 Cd1 N6 C28 . . . . -3.2(6) ?
N9 Cd1 N6 C28 . . . . -167.1(6) ?
N10 Cd1 N6 C28 . . . . -174.4(5) ?
N4 Cd1 N6 C28 . . . . 65.8(6) ?
N2 Cd1 N6 C28 . . . . -73.7(6) ?
N1 Cd1 N6 N8 . . . . 153.3(3) ?
N9 Cd1 N6 N8 . . . . -10.6(3) ?
N10 Cd1 N6 N8 . . . . -17.9(4) ?
N4 Cd1 N6 N8 . . . . -137.7(3) ?
N2 Cd1 N6 N8 . . . . 82.7(3) ?
N8 C27 N7 C28 . . . . -1.4(7) ?
N6 C28 N7 C27 . . . . 2.1(7) ?
N7 C27 N8 N6 . . . . 0.3(6) ?
N7 C27 N8 C26 . . . . 176.4(5) ?
C28 N6 N8 C27 . . . . 1.0(5) ?
Cd1 N6 N8 C27 . . . . -165.0(3) ?
C28 N6 N8 C26 . . . . -175.7(4) ?
Cd1 N6 N8 C26 . . . . 18.4(4) ?
N9 C26 N8 C27 . . . . 167.5(5) ?
C25 C26 N8 C27 . . . . -13.6(7) ?
N9 C26 N8 N6 . . . . -16.7(5) ?
C25 C26 N8 N6 . . . . 162.1(4) ?
C25 C26 N9 C22 . . . . 1.3(6) ?
N8 C26 N9 C22 . . . . -179.8(3) ?
C25 C26 N9 Cd1 . . . . -173.1(3) ?
N8 C26 N9 Cd1 . . . . 5.7(5) ?
C23 C22 N9 C26 . . . . 0.8(6) ?
C18 C22 N9 C26 . . . . -180.0(4) ?
C23 C22 N9 Cd1 . . . . 175.7(3) ?
C18 C22 N9 Cd1 . . . . -5.1(5) ?
N1 Cd1 N9 C26 . . . . -36.7(5) ?
N10 Cd1 N9 C26 . . . . 177.7(3) ?
N4 Cd1 N9 C26 . . . . 74.5(4) ?
N2 Cd1 N9 C26 . . . . -89.7(3) ?
N6 Cd1 N9 C26 . . . . 2.7(3) ?
N1 Cd1 N9 C22 . . . . 148.6(3) ?
N10 Cd1 N9 C22 . . . . 3.0(3) ?
N4 Cd1 N9 C22 . . . . -100.2(3) ?
N2 Cd1 N9 C22 . . . . 95.6(3) ?
N6 Cd1 N9 C22 . . . . -172.0(3) ?
C16 C15 N10 C18 . . . . 1.9(8) ?
C16 C15 N10 Cd1 . . . . -177.4(4) ?
C19 C18 N10 C15 . . . . 1.0(6) ?
C22 C18 N10 C15 . . . . 179.0(4) ?
C19 C18 N10 Cd1 . . . . -179.7(3) ?
C22 C18 N10 Cd1 . . . . -1.6(5) ?
N1 Cd1 N10 C15 . . . . 16.8(5) ?
N9 Cd1 N10 C15 . . . . 178.6(4) ?
N4 Cd1 N10 C15 . . . . -62.0(4) ?
N2 Cd1 N10 C15 . . . . 85.0(4) ?
N6 Cd1 N10 C15 . . . . -174.4(4) ?
N1 Cd1 N10 C18 . . . . -162.5(3) ?
N9 Cd1 N10 C18 . . . . -0.7(3) ?
N4 Cd1 N10 C18 . . . . 118.7(3) ?
N2 Cd1 N10 C18 . . . . -94.3(3) ?
N6 Cd1 N10 C18 . . . . 6.3(4) ?
